data_7130826
loop_
_publ_author_name
'Bawari, Deependra'
'Volodarsky , Solomon'
'Ginzburg, Yael'
'Jaiswal, Kuldeep'
'Joshi, Pooja'
'Dobrovetsky, Roman'

_publ_section_title
;
 Intramolecular C&#x2212;N Bond Activation by Geometrically Constrained
 PIII-Centre
;
_journal_name_full 'Chemical Communications'
_journal_paper_doi 10.1039/D2CC04359A
_journal_year 2022
_chemical_formula_moiety 'C33 H46 N3 O2 P'
_chemical_formula_sum 'C33 H46 N3 O2 P'
_chemical_formula_weight 547.70
_chemical_name_common RomanTA41b
_space_group_crystal_system monoclinic
_space_group_IT_number 15
_space_group_name_Hall '-C 2yc'
_space_group_name_H-M_alt 'C 1 2/c 1'
_atom_sites_solution_hydrogens geom
_audit_creation_method SHELXL-2014/7
_audit_update_record
;
2021-07-19 deposited with the CCDC.	2022-10-05 downloaded from the CCDC.
;
_cell_angle_alpha 90
_cell_angle_beta 100.186(4)
_cell_angle_gamma 90
_cell_formula_units_Z 8
_cell_length_a 36.162(5)
_cell_length_b 5.9937(8)
_cell_length_c 29.921(4)
_cell_measurement_reflns_used 5182
_cell_measurement_temperature 200(2)
_cell_measurement_theta_max 24.491
_cell_measurement_theta_min 1.632
_cell_volume 6383.0(15)
_computing_cell_refinement 'APEX2 v2010.7-0 (Bruker AXS)'
_computing_data_collection 'Bruker Instrument Service v2010.7.0.0'
_computing_data_reduction 'SAINT V7.68A (Bruker AXS, 2009)'
_computing_molecular_graphics 'Olex2 (Dolomanov et al., 2009)'
_computing_publication_material 'Olex2 (Dolomanov et al., 2009)'
_computing_structure_refinement 'SHELXL-2018/3 (Sheldrick, 2018)'
_computing_structure_solution 'SHELXT 2014/4 (Sheldrick, 2014)'
_diffrn_ambient_temperature 200(2)
_diffrn_detector_area_resol_mean 95
_diffrn_measured_fraction_theta_full 0.980
_diffrn_measured_fraction_theta_max 0.980
_diffrn_measurement_device_type 'APEX2 (Bruker AXS)'
_diffrn_measurement_method '\f and \w scans'
_diffrn_radiation_type MoK\a
_diffrn_radiation_wavelength 0.71073
_diffrn_reflns_av_R_equivalents 0.0857
_diffrn_reflns_av_unetI/netI 0.1051
_diffrn_reflns_Laue_measured_fraction_full 0.980
_diffrn_reflns_Laue_measured_fraction_max 0.980
_diffrn_reflns_limit_h_max 25
_diffrn_reflns_limit_h_min -42
_diffrn_reflns_limit_k_max 6
_diffrn_reflns_limit_k_min -6
_diffrn_reflns_limit_l_max 34
_diffrn_reflns_limit_l_min -33
_diffrn_reflns_number 17211
_diffrn_reflns_point_group_measured_fraction_full 0.980
_diffrn_reflns_point_group_measured_fraction_max 0.980
_diffrn_reflns_theta_full 24.491
_diffrn_reflns_theta_max 24.491
_diffrn_reflns_theta_min 1.632
_exptl_absorpt_coefficient_mu 0.118
_exptl_absorpt_correction_T_max 0.973
_exptl_absorpt_correction_T_min 0.942
_exptl_absorpt_correction_type multi-scan
_exptl_absorpt_process_details 'SADABS V2008/1 (Bruker AXS)'
_exptl_crystal_colour colorless
_exptl_crystal_density_diffrn 1.140
_exptl_crystal_description needle
_exptl_crystal_F_000 2368
_exptl_crystal_size_max 0.330
_exptl_crystal_size_mid 0.090
_exptl_crystal_size_min 0.060
_refine_diff_density_max 0.699
_refine_diff_density_min -0.330
_refine_diff_density_rms 0.060
_refine_ls_extinction_method none
_refine_ls_goodness_of_fit_ref 1.006
_refine_ls_hydrogen_treatment constr
_refine_ls_matrix_type full
_refine_ls_number_parameters 364
_refine_ls_number_reflns 5182
_refine_ls_number_restraints 362
_refine_ls_restrained_S_all 0.976
_refine_ls_R_factor_all 0.1482
_refine_ls_R_factor_gt 0.0661
_refine_ls_shift/su_max 0.000
_refine_ls_shift/su_mean 0.000
_refine_ls_structure_factor_coef Fsqd
_refine_ls_weighting_details 'w=1/[\s^2^(Fo^2^)+(0.1065P)^2^] where P=(Fo^2^+2Fc^2^)/3'
_refine_ls_weighting_scheme calc
_refine_ls_wR_factor_gt 0.1625
_refine_ls_wR_factor_ref 0.2046
_reflns_Friedel_coverage 0.000
_reflns_number_gt 2722
_reflns_number_total 5182
_reflns_threshold_expression 'I > 2\s(I)'
_cod_data_source_file d2cc04359a2.cif
_cod_data_source_block RomanTA41b
_cod_original_cell_volume 6383.0(14)
_cod_original_sg_symbol_H-M 'C 2/c'
_cod_database_code 7130826
_shelx_shelxl_version_number 2014/7
_shelx_space_group_comment
;
The symmetry employed for this shelxl refinement is uniquely defined
by the following loop, which should always be used as a source of
symmetry information in preference to the above space-group names.
They are only intended as comments.
;
_shelx_estimated_absorpt_t_min 0.962
_shelx_estimated_absorpt_t_max 0.993

loop_
_space_group_symop_operation_xyz
'x, y, z'
'-x, y, -z+1/2'
'x+1/2, y+1/2, z'
'-x+1/2, y+1/2, -z+1/2'
'-x, -y, -z'
'x, -y, z-1/2'
'-x+1/2, -y+1/2, -z'
'x+1/2, -y+1/2, z-1/2'

loop_
_atom_site_label
_atom_site_type_symbol
_atom_site_fract_x
_atom_site_fract_y
_atom_site_fract_z
_atom_site_U_iso_or_equiv
_atom_site_adp_type
_atom_site_occupancy
_atom_site_site_symmetry_order
_atom_site_calc_flag
_atom_site_refinement_flags_posn
_atom_site_refinement_flags_adp
_atom_site_refinement_flags_occupancy
_atom_site_disorder_assembly
_atom_site_disorder_group
P1 P 0.35653(3) 0.30514(19) 0.63027(4) 0.0337(3) Uani 1 1 d . U . . .
O1 O 0.37536(8) 0.1731(4) 0.67718(8) 0.0334(7) Uani 1 1 d . U . . .
O2 O 0.38906(7) 0.5072(4) 0.63497(8) 0.0326(7) Uani 1 1 d . U . . .
N1 N 0.32320(9) 0.4204(6) 0.65644(10) 0.0333(9) Uani 1 1 d . U . . .
N2 N 0.32886(10) 0.6531(6) 0.57101(11) 0.0380(9) Uani 1 1 d . U . . .
N3 N 0.26014(16) 0.2945(11) 0.43860(16) 0.109(2) Uani 1 1 d . U . . .
C1 C 0.37674(11) 0.1919(7) 0.75996(13) 0.0299(10) Uani 1 1 d . U . . .
C2 C 0.36195(12) 0.2477(6) 0.71554(13) 0.0304(10) Uani 1 1 d . U . . .
C3 C 0.33091(11) 0.3895(7) 0.70370(13) 0.0304(10) Uani 1 1 d . U . . .
C4 C 0.31274(12) 0.4717(7) 0.73705(13) 0.0334(10) Uani 1 1 d . U . . .
H4 H 0.2915 0.5666 0.7293 0.040 Uiso 1 1 calc R U . . .
C5 C 0.32584(12) 0.4140(7) 0.78219(13) 0.0344(10) Uani 1 1 d . U . . .
C6 C 0.35761(12) 0.2793(7) 0.79240(14) 0.0350(10) Uani 1 1 d . U . . .
H6 H 0.3668 0.2451 0.8234 0.042 Uiso 1 1 calc R U . . .
C7 C 0.41170(12) 0.0464(7) 0.77199(13) 0.0361(10) Uani 1 1 d . U . . .
C8 C 0.42402(14) 0.0205(8) 0.82332(14) 0.0512(13) Uani 1 1 d . U . . .
H8A H 0.4288 0.1681 0.8372 0.077 Uiso 1 1 calc R U . . .
H8B H 0.4470 -0.0689 0.8296 0.077 Uiso 1 1 calc R U . . .
H8C H 0.4041 -0.0543 0.8361 0.077 Uiso 1 1 calc R U . . .
C9 C 0.44464(13) 0.1527(8) 0.75348(15) 0.0492(13) Uani 1 1 d . U . . .
H9A H 0.4381 0.1655 0.7204 0.074 Uiso 1 1 calc R U . . .
H9B H 0.4670 0.0590 0.7615 0.074 Uiso 1 1 calc R U . . .
H9C H 0.4498 0.3014 0.7668 0.074 Uiso 1 1 calc R U . . .
C10 C 0.40361(14) -0.1877(7) 0.75165(15) 0.0468(12) Uani 1 1 d . U . . .
H10A H 0.3832 -0.2563 0.7644 0.070 Uiso 1 1 calc R U . . .
H10B H 0.4262 -0.2800 0.7590 0.070 Uiso 1 1 calc R U . . .
H10C H 0.3963 -0.1761 0.7186 0.070 Uiso 1 1 calc R U . . .
C11 C 0.30632(13) 0.5022(8) 0.82034(14) 0.0444(12) Uani 1 1 d . U . . .
C12 C 0.33313(18) 0.6476(12) 0.8518(2) 0.107(3) Uani 1 1 d . U . . .
H12A H 0.3562 0.5638 0.8631 0.161 Uiso 1 1 calc R U . . .
H12B H 0.3214 0.6935 0.8775 0.161 Uiso 1 1 calc R U . . .
H12C H 0.3393 0.7800 0.8354 0.161 Uiso 1 1 calc R U . . .
C13 C 0.2972(2) 0.3003(11) 0.8490(2) 0.096(2) Uani 1 1 d . U . . .
H13A H 0.2815 0.1935 0.8293 0.144 Uiso 1 1 calc R U . . .
H13B H 0.2836 0.3523 0.8726 0.144 Uiso 1 1 calc R U . . .
H13C H 0.3206 0.2276 0.8632 0.144 Uiso 1 1 calc R U . . .
C14 C 0.26925(18) 0.6116(14) 0.80375(19) 0.116(3) Uani 1 1 d . U . . .
H14A H 0.2731 0.7464 0.7866 0.174 Uiso 1 1 calc R U . . .
H14B H 0.2575 0.6519 0.8297 0.174 Uiso 1 1 calc R U . . .
H14C H 0.2529 0.5081 0.7840 0.174 Uiso 1 1 calc R U . . .
C15 C 0.39637(12) 0.6159(6) 0.59673(13) 0.0300(10) Uani 1 1 d . U . . .
C16 C 0.43356(12) 0.6473(6) 0.59040(13) 0.0295(10) Uani 1 1 d . U . . .
C17 C 0.43863(12) 0.7663(6) 0.55195(13) 0.0316(10) Uani 1 1 d . U . . .
H17 H 0.4636 0.7902 0.5471 0.038 Uiso 1 1 calc R U . . .
C18 C 0.40890(12) 0.8531(6) 0.51992(13) 0.0327(10) Uani 1 1 d . U . . .
C19 C 0.37300(12) 0.8196(7) 0.52771(13) 0.0355(10) Uani 1 1 d . U . . .
H19 H 0.3524 0.8799 0.5071 0.043 Uiso 1 1 calc R U . . .
C20 C 0.36628(12) 0.6990(7) 0.56516(13) 0.0331(10) Uani 1 1 d . U . . .
C21 C 0.46701(12) 0.5512(7) 0.62366(13) 0.0317(10) Uani 1 1 d . U . . .
C22 C 0.46859(13) 0.6536(7) 0.67099(13) 0.0419(12) Uani 1 1 d . U . . .
H22A H 0.4713 0.8159 0.6692 0.063 Uiso 1 1 calc R U . . .
H22B H 0.4901 0.5920 0.6919 0.063 Uiso 1 1 calc R U . . .
H22C H 0.4454 0.6183 0.6821 0.063 Uiso 1 1 calc R U . . .
C23 C 0.50449(12) 0.6005(8) 0.60816(15) 0.0442(12) Uani 1 1 d . U . . .
H23A H 0.5040 0.5373 0.5779 0.066 Uiso 1 1 calc R U . . .
H23B H 0.5251 0.5335 0.6296 0.066 Uiso 1 1 calc R U . . .
H23C H 0.5082 0.7623 0.6071 0.066 Uiso 1 1 calc R U . . .
C24 C 0.46382(13) 0.2949(7) 0.62613(15) 0.0438(12) Uani 1 1 d . U . . .
H24A H 0.4413 0.2553 0.6385 0.066 Uiso 1 1 calc R U . . .
H24B H 0.4861 0.2349 0.6459 0.066 Uiso 1 1 calc R U . . .
H24C H 0.4620 0.2317 0.5956 0.066 Uiso 1 1 calc R U . . .
C25 C 0.41745(13) 0.9776(7) 0.47826(14) 0.0419(12) Uani 1 1 d . U . . .
C26 C 0.44276(19) 0.8402(10) 0.45385(19) 0.089(2) Uani 1 1 d . U . . .
H26A H 0.4655 0.7992 0.4752 0.133 Uiso 1 1 calc R U . . .
H26B H 0.4496 0.9277 0.4289 0.133 Uiso 1 1 calc R U . . .
H26C H 0.4295 0.7047 0.4417 0.133 Uiso 1 1 calc R U . . .
C27 C 0.4385(2) 1.1949(10) 0.4933(2) 0.108(3) Uani 1 1 d . U . . .
H27A H 0.4238 1.2837 0.5114 0.162 Uiso 1 1 calc R U . . .
H27B H 0.4421 1.2801 0.4664 0.162 Uiso 1 1 calc R U . . .
H27C H 0.4630 1.1595 0.5116 0.162 Uiso 1 1 calc R U . . .
C28 C 0.38283(17) 1.0313(14) 0.44459(19) 0.111(3) Uani 1 1 d . U . . .
H28A H 0.3683 0.8946 0.4366 0.167 Uiso 1 1 calc R U . . .
H28B H 0.3900 1.0954 0.4172 0.167 Uiso 1 1 calc R U . . .
H28C H 0.3675 1.1391 0.4579 0.167 Uiso 1 1 calc R U . . .
C29 C 0.29578(12) 0.5849(7) 0.63527(14) 0.0397(11) Uani 1 1 d . U . . .
H29A H 0.2846 0.6610 0.6590 0.048 Uiso 1 1 calc R U . . .
H29B H 0.2753 0.5081 0.6145 0.048 Uiso 1 1 calc R U . . .
C30 C 0.31391(13) 0.7566(7) 0.60879(14) 0.0391(11) Uani 1 1 d . U . . .
H30A H 0.2951 0.8713 0.5966 0.047 Uiso 1 1 calc R U . . .
H30B H 0.3346 0.8317 0.6294 0.047 Uiso 1 1 calc R U . . .
C31 C 0.30402(13) 0.5578(8) 0.53645(15) 0.0464(12) Uani 1 1 d . U . . .
H31 H 0.2784 0.5575 0.5397 0.056 Uiso 1 1 calc R U . . .
C32 C 0.31191(15) 0.4659(9) 0.49894(16) 0.0634(16) Uani 1 1 d . U . . .
H32 H 0.3371 0.4646 0.4938 0.076 Uiso 1 1 calc R U . . .
C33 C 0.28288(19) 0.3693(11) 0.46632(19) 0.083(2) Uani 1 1 d . U . . .

loop_
_atom_site_aniso_label
_atom_site_aniso_U_11
_atom_site_aniso_U_22
_atom_site_aniso_U_33
_atom_site_aniso_U_23
_atom_site_aniso_U_13
_atom_site_aniso_U_12
P1 0.0354(7) 0.0373(7) 0.0304(6) -0.0001(5) 0.0115(5) -0.0039(6)
O1 0.0387(18) 0.0351(16) 0.0296(15) 0.0006(12) 0.0149(13) 0.0010(14)
O2 0.0332(18) 0.0373(16) 0.0283(15) 0.0036(12) 0.0080(13) -0.0067(14)
N1 0.031(2) 0.043(2) 0.0259(18) 0.0002(15) 0.0065(15) -0.0016(17)
N2 0.029(2) 0.050(2) 0.034(2) 0.0004(17) 0.0054(16) -0.0065(19)
N3 0.111(5) 0.166(6) 0.054(3) -0.025(3) 0.023(3) -0.092(4)
C1 0.029(2) 0.036(2) 0.027(2) 0.0035(18) 0.0089(18) -0.004(2)
C2 0.032(3) 0.032(2) 0.029(2) -0.0035(17) 0.0120(19) -0.0066(19)
C3 0.024(2) 0.036(2) 0.032(2) -0.0021(18) 0.0070(18) -0.005(2)
C4 0.026(3) 0.041(3) 0.035(2) -0.0048(19) 0.0095(19) -0.001(2)
C5 0.032(3) 0.040(2) 0.033(2) 0.0001(19) 0.011(2) -0.003(2)
C6 0.034(3) 0.042(3) 0.030(2) 0.001(2) 0.0090(19) -0.003(2)
C7 0.035(3) 0.042(3) 0.033(2) 0.007(2) 0.012(2) 0.004(2)
C8 0.049(3) 0.065(3) 0.039(3) 0.007(2) 0.006(2) 0.013(3)
C9 0.033(3) 0.065(3) 0.051(3) 0.012(2) 0.012(2) -0.001(3)
C10 0.052(3) 0.039(2) 0.052(3) 0.001(2) 0.017(2) 0.006(2)
C11 0.041(3) 0.062(3) 0.033(2) -0.008(2) 0.015(2) 0.004(2)
C12 0.085(5) 0.147(6) 0.101(5) -0.083(5) 0.043(4) -0.028(4)
C13 0.114(6) 0.101(5) 0.094(5) 0.008(4) 0.079(4) 0.010(4)
C14 0.082(5) 0.214(8) 0.054(4) -0.015(4) 0.019(3) 0.082(5)
C15 0.034(2) 0.031(2) 0.026(2) -0.0009(17) 0.0088(19) -0.003(2)
C16 0.032(2) 0.026(2) 0.031(2) -0.0054(17) 0.0065(18) -0.0016(19)
C17 0.033(3) 0.030(2) 0.033(2) -0.0016(18) 0.0092(19) -0.005(2)
C18 0.035(3) 0.032(2) 0.031(2) 0.0016(18) 0.0090(19) -0.001(2)
C19 0.035(3) 0.039(3) 0.031(2) 0.0047(19) 0.0014(19) -0.001(2)
C20 0.028(2) 0.038(2) 0.033(2) 0.0020(19) 0.0059(19) -0.005(2)
C21 0.030(3) 0.037(2) 0.029(2) 0.0007(19) 0.0080(19) 0.001(2)
C22 0.038(3) 0.052(3) 0.034(2) -0.001(2) 0.004(2) 0.001(2)
C23 0.035(3) 0.051(3) 0.047(3) 0.011(2) 0.007(2) 0.001(2)
C24 0.039(3) 0.040(2) 0.052(3) 0.004(2) 0.007(2) 0.001(2)
C25 0.051(3) 0.044(3) 0.032(2) 0.010(2) 0.011(2) -0.003(2)
C26 0.117(5) 0.101(5) 0.061(4) 0.029(3) 0.053(4) 0.034(4)
C27 0.189(8) 0.077(4) 0.065(4) 0.009(3) 0.041(4) -0.059(5)
C28 0.072(4) 0.194(8) 0.067(4) 0.072(5) 0.013(3) 0.011(4)
C29 0.029(3) 0.055(3) 0.035(2) 0.004(2) 0.007(2) 0.006(2)
C30 0.032(3) 0.046(3) 0.039(3) -0.002(2) 0.007(2) 0.003(2)
C31 0.039(3) 0.060(3) 0.038(3) 0.003(2) 0.004(2) -0.015(3)
C32 0.058(4) 0.090(4) 0.044(3) -0.016(3) 0.013(3) -0.033(3)
C33 0.092(5) 0.118(5) 0.044(3) -0.015(3) 0.026(3) -0.060(4)

loop_
_atom_type_symbol
_atom_type_description
_atom_type_scat_dispersion_real
_atom_type_scat_dispersion_imag
_atom_type_scat_source
C C 0.0033 0.0016 'International Tables Vol C Tables 4.2.6.8 and 6.1.1.4'
H H 0.0000 0.0000 'International Tables Vol C Tables 4.2.6.8 and 6.1.1.4'
N N 0.0061 0.0033 'International Tables Vol C Tables 4.2.6.8 and 6.1.1.4'
O O 0.0106 0.0060 'International Tables Vol C Tables 4.2.6.8 and 6.1.1.4'
P P 0.1023 0.0942 'International Tables Vol C Tables 4.2.6.8 and 6.1.1.4'

loop_
_geom_angle_atom_site_label_1
_geom_angle_atom_site_label_2
_geom_angle_atom_site_label_3
_geom_angle
_geom_angle_site_symmetry_1
_geom_angle_site_symmetry_3
_geom_angle_publ_flag
O1 P1 O2 95.58(14) . . ?
O1 P1 N1 91.29(15) . . ?
O2 P1 N1 102.25(16) . . ?
C2 O1 P1 113.3(2) . . ?
C15 O2 P1 120.3(2) . . ?
C3 N1 C29 121.6(3) . . ?
C3 N1 P1 112.4(3) . . ?
C29 N1 P1 123.9(3) . . ?
C31 N2 C20 120.0(4) . . ?
C31 N2 C30 118.3(4) . . ?
C20 N2 C30 119.9(3) . . ?
C2 C1 C6 115.1(4) . . ?
C2 C1 C7 121.9(4) . . ?
C6 C1 C7 123.0(4) . . ?
C1 C2 O1 125.5(4) . . ?
C1 C2 C3 123.0(4) . . ?
O1 C2 C3 111.4(3) . . ?
C4 C3 C2 119.7(4) . . ?
C4 C3 N1 130.3(4) . . ?
C2 C3 N1 110.0(3) . . ?
C3 C4 C5 119.3(4) . . ?
C3 C4 H4 120.4 . . ?
C5 C4 H4 120.4 . . ?
C6 C5 C4 118.8(4) . . ?
C6 C5 C11 120.4(4) . . ?
C4 C5 C11 120.8(4) . . ?
C1 C6 C5 123.9(4) . . ?
C1 C6 H6 118.0 . . ?
C5 C6 H6 118.0 . . ?
C1 C7 C8 112.1(3) . . ?
C1 C7 C10 109.7(4) . . ?
C8 C7 C10 107.8(4) . . ?
C1 C7 C9 109.9(3) . . ?
C8 C7 C9 107.3(4) . . ?
C10 C7 C9 110.0(4) . . ?
C7 C8 H8A 109.5 . . ?
C7 C8 H8B 109.5 . . ?
H8A C8 H8B 109.5 . . ?
C7 C8 H8C 109.5 . . ?
H8A C8 H8C 109.5 . . ?
H8B C8 H8C 109.5 . . ?
C7 C9 H9A 109.5 . . ?
C7 C9 H9B 109.5 . . ?
H9A C9 H9B 109.5 . . ?
C7 C9 H9C 109.5 . . ?
H9A C9 H9C 109.5 . . ?
H9B C9 H9C 109.5 . . ?
C7 C10 H10A 109.5 . . ?
C7 C10 H10B 109.5 . . ?
H10A C10 H10B 109.5 . . ?
C7 C10 H10C 109.5 . . ?
H10A C10 H10C 109.5 . . ?
H10B C10 H10C 109.5 . . ?
C14 C11 C12 113.2(5) . . ?
C14 C11 C5 114.0(4) . . ?
C12 C11 C5 109.5(4) . . ?
C14 C11 C13 105.0(5) . . ?
C12 C11 C13 106.4(5) . . ?
C5 C11 C13 108.2(4) . . ?
C11 C12 H12A 109.5 . . ?
C11 C12 H12B 109.5 . . ?
H12A C12 H12B 109.5 . . ?
C11 C12 H12C 109.5 . . ?
H12A C12 H12C 109.5 . . ?
H12B C12 H12C 109.5 . . ?
C11 C13 H13A 109.5 . . ?
C11 C13 H13B 109.5 . . ?
H13A C13 H13B 109.5 . . ?
C11 C13 H13C 109.5 . . ?
H13A C13 H13C 109.5 . . ?
H13B C13 H13C 109.5 . . ?
C11 C14 H14A 109.5 . . ?
C11 C14 H14B 109.5 . . ?
H14A C14 H14B 109.5 . . ?
C11 C14 H14C 109.5 . . ?
H14A C14 H14C 109.5 . . ?
H14B C14 H14C 109.5 . . ?
O2 C15 C20 119.1(4) . . ?
O2 C15 C16 120.2(4) . . ?
C20 C15 C16 120.7(4) . . ?
C17 C16 C15 116.7(4) . . ?
C17 C16 C21 121.6(4) . . ?
C15 C16 C21 121.7(3) . . ?
C16 C17 C18 123.7(4) . . ?
C16 C17 H17 118.1 . . ?
C18 C17 H17 118.1 . . ?
C19 C18 C17 117.5(4) . . ?
C19 C18 C25 122.9(4) . . ?
C17 C18 C25 119.7(4) . . ?
C18 C19 C20 121.2(4) . . ?
C18 C19 H19 119.4 . . ?
C20 C19 H19 119.4 . . ?
C19 C20 C15 120.2(4) . . ?
C19 C20 N2 120.4(4) . . ?
C15 C20 N2 119.4(4) . . ?
C22 C21 C16 110.1(3) . . ?
C22 C21 C23 108.1(3) . . ?
C16 C21 C23 111.6(3) . . ?
C22 C21 C24 110.2(3) . . ?
C16 C21 C24 110.3(3) . . ?
C23 C21 C24 106.5(4) . . ?
C21 C22 H22A 109.5 . . ?
C21 C22 H22B 109.5 . . ?
H22A C22 H22B 109.5 . . ?
C21 C22 H22C 109.5 . . ?
H22A C22 H22C 109.5 . . ?
H22B C22 H22C 109.5 . . ?
C21 C23 H23A 109.5 . . ?
C21 C23 H23B 109.5 . . ?
H23A C23 H23B 109.5 . . ?
C21 C23 H23C 109.5 . . ?
H23A C23 H23C 109.5 . . ?
H23B C23 H23C 109.5 . . ?
C21 C24 H24A 109.5 . . ?
C21 C24 H24B 109.5 . . ?
H24A C24 H24B 109.5 . . ?
C21 C24 H24C 109.5 . . ?
H24A C24 H24C 109.5 . . ?
H24B C24 H24C 109.5 . . ?
C28 C25 C26 107.3(5) . . ?
C28 C25 C18 112.8(4) . . ?
C26 C25 C18 110.8(4) . . ?
C28 C25 C27 109.1(5) . . ?
C26 C25 C27 107.0(5) . . ?
C18 C25 C27 109.6(4) . . ?
C25 C26 H26A 109.5 . . ?
C25 C26 H26B 109.5 . . ?
H26A C26 H26B 109.5 . . ?
C25 C26 H26C 109.5 . . ?
H26A C26 H26C 109.5 . . ?
H26B C26 H26C 109.5 . . ?
C25 C27 H27A 109.5 . . ?
C25 C27 H27B 109.5 . . ?
H27A C27 H27B 109.5 . . ?
C25 C27 H27C 109.5 . . ?
H27A C27 H27C 109.5 . . ?
H27B C27 H27C 109.5 . . ?
C25 C28 H28A 109.5 . . ?
C25 C28 H28B 109.5 . . ?
H28A C28 H28B 109.5 . . ?
C25 C28 H28C 109.5 . . ?
H28A C28 H28C 109.5 . . ?
H28B C28 H28C 109.5 . . ?
N1 C29 C30 111.2(4) . . ?
N1 C29 H29A 109.4 . . ?
C30 C29 H29A 109.4 . . ?
N1 C29 H29B 109.4 . . ?
C30 C29 H29B 109.4 . . ?
H29A C29 H29B 108.0 . . ?
N2 C30 C29 111.5(4) . . ?
N2 C30 H30A 109.3 . . ?
C29 C30 H30A 109.3 . . ?
N2 C30 H30B 109.3 . . ?
C29 C30 H30B 109.3 . . ?
H30A C30 H30B 108.0 . . ?
C32 C31 N2 127.0(5) . . ?
C32 C31 H31 116.5 . . ?
N2 C31 H31 116.5 . . ?
C31 C32 C33 120.4(5) . . ?
C31 C32 H32 119.8 . . ?
C33 C32 H32 119.8 . . ?
N3 C33 C32 177.2(6) . . ?

loop_
_geom_bond_atom_site_label_1
_geom_bond_atom_site_label_2
_geom_bond_distance
_geom_bond_site_symmetry_2
_geom_bond_publ_flag
P1 O1 1.650(3) . ?
P1 O2 1.676(3) . ?
P1 N1 1.696(3) . ?
O1 C2 1.396(4) . ?
O2 C15 1.382(4) . ?
N1 C3 1.404(5) . ?
N1 C29 1.461(5) . ?
N2 C31 1.369(5) . ?
N2 C20 1.422(5) . ?
N2 C30 1.473(5) . ?
N3 C33 1.150(6) . ?
C1 C2 1.383(5) . ?
C1 C6 1.390(5) . ?
C1 C7 1.526(6) . ?
C2 C3 1.403(6) . ?
C3 C4 1.379(5) . ?
C4 C5 1.394(5) . ?
C4 H4 0.9500 . ?
C5 C6 1.393(6) . ?
C5 C11 1.538(6) . ?
C6 H6 0.9500 . ?
C7 C8 1.530(5) . ?
C7 C10 1.537(6) . ?
C7 C9 1.538(6) . ?
C8 H8A 0.9800 . ?
C8 H8B 0.9800 . ?
C8 H8C 0.9800 . ?
C9 H9A 0.9800 . ?
C9 H9B 0.9800 . ?
C9 H9C 0.9800 . ?
C10 H10A 0.9800 . ?
C10 H10B 0.9800 . ?
C10 H10C 0.9800 . ?
C11 C14 1.496(7) . ?
C11 C12 1.504(7) . ?
C11 C13 1.552(7) . ?
C12 H12A 0.9800 . ?
C12 H12B 0.9800 . ?
C12 H12C 0.9800 . ?
C13 H13A 0.9800 . ?
C13 H13B 0.9800 . ?
C13 H13C 0.9800 . ?
C14 H14A 0.9800 . ?
C14 H14B 0.9800 . ?
C14 H14C 0.9800 . ?
C15 C20 1.400(6) . ?
C15 C16 1.404(5) . ?
C16 C17 1.393(5) . ?
C16 C21 1.536(6) . ?
C17 C18 1.407(6) . ?
C17 H17 0.9500 . ?
C18 C19 1.374(6) . ?
C18 C25 1.530(6) . ?
C19 C20 1.391(5) . ?
C19 H19 0.9500 . ?
C21 C22 1.535(5) . ?
C21 C23 1.537(6) . ?
C21 C24 1.543(6) . ?
C22 H22A 0.9800 . ?
C22 H22B 0.9800 . ?
C22 H22C 0.9800 . ?
C23 H23A 0.9800 . ?
C23 H23B 0.9800 . ?
C23 H23C 0.9800 . ?
C24 H24A 0.9800 . ?
C24 H24B 0.9800 . ?
C24 H24C 0.9800 . ?
C25 C28 1.497(7) . ?
C25 C26 1.512(7) . ?
C25 C27 1.535(7) . ?
C26 H26A 0.9800 . ?
C26 H26B 0.9800 . ?
C26 H26C 0.9800 . ?
C27 H27A 0.9800 . ?
C27 H27B 0.9800 . ?
C27 H27C 0.9800 . ?
C28 H28A 0.9800 . ?
C28 H28B 0.9800 . ?
C28 H28C 0.9800 . ?
C29 C30 1.517(6) . ?
C29 H29A 0.9900 . ?
C29 H29B 0.9900 . ?
C30 H30A 0.9900 . ?
C30 H30B 0.9900 . ?
C31 C32 1.326(6) . ?
C31 H31 0.9500 . ?
C32 C33 1.424(7) . ?
C32 H32 0.9500 . ?

loop_
_geom_torsion_atom_site_label_1
_geom_torsion_atom_site_label_2
_geom_torsion_atom_site_label_3
_geom_torsion_atom_site_label_4
_geom_torsion
_geom_torsion_site_symmetry_1
_geom_torsion_site_symmetry_2
_geom_torsion_site_symmetry_3
_geom_torsion_site_symmetry_4
_geom_torsion_publ_flag
O2 P1 O1 C2 90.1(3) . . . . ?
N1 P1 O1 C2 -12.3(3) . . . . ?
O1 P1 O2 C15 153.8(3) . . . . ?
N1 P1 O2 C15 -113.7(3) . . . . ?
O1 P1 N1 C3 11.2(3) . . . . ?
O2 P1 N1 C3 -84.8(3) . . . . ?
O1 P1 N1 C29 174.8(3) . . . . ?
O2 P1 N1 C29 78.8(3) . . . . ?
C6 C1 C2 O1 -177.4(4) . . . . ?
C7 C1 C2 O1 3.1(6) . . . . ?
C6 C1 C2 C3 2.6(6) . . . . ?
C7 C1 C2 C3 -176.9(4) . . . . ?
P1 O1 C2 C1 -169.6(3) . . . . ?
P1 O1 C2 C3 10.5(4) . . . . ?
C1 C2 C3 C4 -3.0(6) . . . . ?
O1 C2 C3 C4 177.0(3) . . . . ?
C1 C2 C3 N1 178.1(4) . . . . ?
O1 C2 C3 N1 -1.9(5) . . . . ?
C29 N1 C3 C4 10.1(6) . . . . ?
P1 N1 C3 C4 174.2(4) . . . . ?
C29 N1 C3 C2 -171.2(4) . . . . ?
P1 N1 C3 C2 -7.1(4) . . . . ?
C2 C3 C4 C5 0.7(6) . . . . ?
N1 C3 C4 C5 179.3(4) . . . . ?
C3 C4 C5 C6 1.7(6) . . . . ?
C3 C4 C5 C11 -180.0(4) . . . . ?
C2 C1 C6 C5 -0.1(6) . . . . ?
C7 C1 C6 C5 179.4(4) . . . . ?
C4 C5 C6 C1 -2.0(6) . . . . ?
C11 C5 C6 C1 179.6(4) . . . . ?
C2 C1 C7 C8 176.3(4) . . . . ?
C6 C1 C7 C8 -3.2(6) . . . . ?
C2 C1 C7 C10 -63.9(5) . . . . ?
C6 C1 C7 C10 116.6(4) . . . . ?
C2 C1 C7 C9 57.1(5) . . . . ?
C6 C1 C7 C9 -122.4(4) . . . . ?
C6 C5 C11 C14 -170.3(5) . . . . ?
C4 C5 C11 C14 11.4(7) . . . . ?
C6 C5 C11 C12 61.7(6) . . . . ?
C4 C5 C11 C12 -116.6(5) . . . . ?
C6 C5 C11 C13 -53.9(6) . . . . ?
C4 C5 C11 C13 127.8(5) . . . . ?
P1 O2 C15 C20 48.9(4) . . . . ?
P1 O2 C15 C16 -132.7(3) . . . . ?
O2 C15 C16 C17 -177.5(3) . . . . ?
C20 C15 C16 C17 0.8(6) . . . . ?
O2 C15 C16 C21 3.8(5) . . . . ?
C20 C15 C16 C21 -177.9(4) . . . . ?
C15 C16 C17 C18 -0.3(6) . . . . ?
C21 C16 C17 C18 178.4(3) . . . . ?
C16 C17 C18 C19 0.8(6) . . . . ?
C16 C17 C18 C25 -178.8(4) . . . . ?
C17 C18 C19 C20 -1.8(6) . . . . ?
C25 C18 C19 C20 177.7(4) . . . . ?
C18 C19 C20 C15 2.3(6) . . . . ?
C18 C19 C20 N2 -175.7(4) . . . . ?
O2 C15 C20 C19 176.5(4) . . . . ?
C16 C15 C20 C19 -1.9(6) . . . . ?
O2 C15 C20 N2 -5.5(6) . . . . ?
C16 C15 C20 N2 176.2(4) . . . . ?
C31 N2 C20 C19 52.1(6) . . . . ?
C30 N2 C20 C19 -112.6(4) . . . . ?
C31 N2 C20 C15 -126.0(4) . . . . ?
C30 N2 C20 C15 69.4(5) . . . . ?
C17 C16 C21 C22 119.0(4) . . . . ?
C15 C16 C21 C22 -62.3(5) . . . . ?
C17 C16 C21 C23 -1.0(5) . . . . ?
C15 C16 C21 C23 177.7(4) . . . . ?
C17 C16 C21 C24 -119.1(4) . . . . ?
C15 C16 C21 C24 59.6(5) . . . . ?
C19 C18 C25 C28 -7.4(7) . . . . ?
C17 C18 C25 C28 172.1(5) . . . . ?
C19 C18 C25 C26 -127.7(5) . . . . ?
C17 C18 C25 C26 51.8(6) . . . . ?
C19 C18 C25 C27 114.4(5) . . . . ?
C17 C18 C25 C27 -66.1(6) . . . . ?
C3 N1 C29 C30 120.1(4) . . . . ?
P1 N1 C29 C30 -42.1(5) . . . . ?
C31 N2 C30 C29 64.8(5) . . . . ?
C20 N2 C30 C29 -130.3(4) . . . . ?
N1 C29 C30 N2 62.8(5) . . . . ?
C20 N2 C31 C32 12.0(7) . . . . ?
C30 N2 C31 C32 176.9(5) . . . . ?
N2 C31 C32 C33 178.8(5) . . . . ?
